data_7245245
loop_
_publ_author_name
'Insan, Sandeep'
'Sudheendranath, Athul'
'Venugoplan, Paloth'
'Kumar, Anil'
'Thomas, Sajesh P.'

_publ_section_title
;
 Conformational preferences in a series of \a-hydroxy-ketone derivatives:
 Interplay of conformational energies and lattice cohesive energies
;
_journal_name_full CrystEngComm
_journal_paper_doi 10.1039/D2CE00700B
_journal_year 2022
_chemical_formula_moiety 'C21 H18 O2'
_chemical_formula_sum 'C21 H18 O2'
_chemical_formula_weight 302.35
_space_group_crystal_system monoclinic
_space_group_IT_number 15
_space_group_name_Hall '-C 2yc'
_space_group_name_H-M_alt 'C 1 2/c 1'
_atom_sites_solution_hydrogens geom
_atom_sites_solution_primary direct
_audit_creation_date 2022-03-01
_audit_creation_method
;
Olex2 1.5
(compiled 2021.12.09 svn.r5202d8cf for OlexSys, GUI svn.r6439)
;
_audit_update_record
;
2022-03-09 deposited with the CCDC.	2022-08-02 downloaded from the CCDC.
;
_cell_angle_alpha 90
_cell_angle_beta 104.921(4)
_cell_angle_gamma 90
_cell_formula_units_Z 8
_cell_length_a 14.9249(6)
_cell_length_b 11.7152(4)
_cell_length_c 19.1338(7)
_cell_measurement_reflns_used 10333
_cell_measurement_temperature 293(2)
_cell_measurement_theta_max 25
_cell_measurement_theta_min 4
_cell_volume 3232.7(2)
_computing_molecular_graphics 'Olex2 1.5 (Dolomanov et al., 2009)'
_computing_publication_material 'Olex2 1.5 (Dolomanov et al., 2009)'
_computing_structure_refinement 'SHELXL 2016/4 (Sheldrick, 2015)'
_computing_structure_solution 'SHELXS  (Sheldrick, 2008)'
_diffrn_ambient_temperature 293(1)
_diffrn_measured_fraction_theta_full 0.954
_diffrn_measured_fraction_theta_max 0.954
_diffrn_measurement_device_type 'Super Nova'
_diffrn_radiation_type MoK\a
_diffrn_radiation_wavelength 0.71073
_diffrn_reflns_av_R_equivalents 0.0694
_diffrn_reflns_av_unetI/netI 0.0481
_diffrn_reflns_Laue_measured_fraction_full 0.954
_diffrn_reflns_Laue_measured_fraction_max 0.954
_diffrn_reflns_limit_h_max 16
_diffrn_reflns_limit_h_min -17
_diffrn_reflns_limit_k_max 13
_diffrn_reflns_limit_k_min -12
_diffrn_reflns_limit_l_max 22
_diffrn_reflns_limit_l_min -22
_diffrn_reflns_number 10333
_diffrn_reflns_point_group_measured_fraction_full 0.954
_diffrn_reflns_point_group_measured_fraction_max 0.954
_diffrn_reflns_theta_full 24.994
_diffrn_reflns_theta_max 24.994
_diffrn_reflns_theta_min 3.388
_exptl_absorpt_coefficient_mu 0.079
_exptl_absorpt_correction_T_max 0.99
_exptl_absorpt_correction_T_min 0.98
_exptl_absorpt_correction_type multi-scan
_exptl_crystal_colour colourless
_exptl_crystal_colour_primary colourless
_exptl_crystal_density_diffrn 1.242
_exptl_crystal_description block
_exptl_crystal_F_000 1280
_exptl_crystal_size_max 0.22
_exptl_crystal_size_mid 0.15
_exptl_crystal_size_min 0.11
_refine_diff_density_max 0.308
_refine_diff_density_min -0.322
_refine_diff_density_rms 0.071
_refine_ls_extinction_method none
_refine_ls_goodness_of_fit_ref 1.112
_refine_ls_hydrogen_treatment constr
_refine_ls_matrix_type full
_refine_ls_number_parameters 209
_refine_ls_number_reflns 2719
_refine_ls_number_restraints 0
_refine_ls_restrained_S_all 1.112
_refine_ls_R_factor_all 0.0745
_refine_ls_R_factor_gt 0.0547
_refine_ls_shift/su_max 0.000
_refine_ls_shift/su_mean 0.000
_refine_ls_structure_factor_coef Fsqd
_refine_ls_weighting_details 'w=1/[\s^2^(Fo^2^)+(0.1814P)^2^] where P=(Fo^2^+2Fc^2^)/3'
_refine_ls_weighting_scheme calc
_refine_ls_wR_factor_gt 0.1856
_refine_ls_wR_factor_ref 0.2481
_reflns_Friedel_coverage 0.000
_reflns_number_gt 2118
_reflns_number_total 2719
_reflns_threshold_expression 'I > 2\s(I)'
_cod_data_source_file d2ce00700b2.cif
_cod_data_source_block venu1
_cod_database_code 7245245
_shelx_shelxl_version_number 2016/4
_shelx_space_group_comment
;
The symmetry employed for this shelxl refinement is uniquely defined
by the following loop, which should always be used as a source of
symmetry information in preference to the above space-group names.
They are only intended as comments.
;
_shelx_estimated_absorpt_t_max 0.991
_shelx_estimated_absorpt_t_min 0.983
_olex2_refinement_description
;
1. Fixed Uiso
 At 1.2 times of:
  All C(H) groups
 At 1.5 times of:
  All C(H,H,H) groups, All O(H) groups
2.a Aromatic/amide H refined with riding coordinates:
 C2(H2a), C3(H3), C4(H4), C5(H5), C6(H6), C11(H11), C12(H12), C13(H13),
 C14(H14), C17(H17), C18(H18), C19(H19), C20(H20), C21(H21)
2.b Idealised Me refined with riding coordinates:
 C15(H15a,H15b,H15c)
2.c Idealised tetrahedral OH refined as rotating group:
 O2(H2)
;
_olex2_submission_special_instructions 'No special instructions were received'

loop_
_space_group_symop_operation_xyz
'x, y, z'
'-x, y, -z+1/2'
'x+1/2, y+1/2, z'
'-x+1/2, y+1/2, -z+1/2'
'-x, -y, -z'
'x, -y, z-1/2'
'-x+1/2, -y+1/2, -z'
'x+1/2, -y+1/2, z-1/2'

loop_
_atom_site_label
_atom_site_type_symbol
_atom_site_fract_x
_atom_site_fract_y
_atom_site_fract_z
_atom_site_U_iso_or_equiv
_atom_site_adp_type
_atom_site_occupancy
_atom_site_site_symmetry_order
_atom_site_calc_flag
_atom_site_refinement_flags_posn
_atom_site_refinement_flags_adp
_atom_site_refinement_flags_occupancy
_atom_site_disorder_assembly
_atom_site_disorder_group
O1 O 0.41654(14) 0.12177(13) 0.59575(11) 0.0732(6) Uani 1 1 d . . . . .
O2 O 0.57373(12) 0.10071(12) 0.56801(9) 0.0611(5) Uani 1 1 d . . . . .
H2 H 0.531582 0.054280 0.563903 0.092 Uiso 1 1 calc R U . . .
C1 C 0.39867(14) 0.31908(17) 0.59879(10) 0.0435(6) Uani 1 1 d . . . . .
C2 C 0.30278(16) 0.3110(2) 0.58823(11) 0.0513(6) Uani 1 1 d . . . . .
H2A H 0.273440 0.241730 0.573736 0.062 Uiso 1 1 calc R U . . .
C3 C 0.25084(16) 0.4030(2) 0.59874(13) 0.0586(7) Uani 1 1 d . . . . .
H3 H 0.186834 0.396263 0.590190 0.070 Uiso 1 1 calc R U . . .
C4 C 0.29355(17) 0.5047(2) 0.62187(12) 0.0604(7) Uani 1 1 d . . . . .
H4 H 0.258674 0.567162 0.629262 0.072 Uiso 1 1 calc R U . . .
C5 C 0.38861(17) 0.51405(19) 0.63419(13) 0.0617(7) Uani 1 1 d . . . . .
H5 H 0.417666 0.582619 0.650997 0.074 Uiso 1 1 calc R U . . .
C6 C 0.44072(16) 0.42310(19) 0.62186(12) 0.0545(6) Uani 1 1 d . . . . .
H6 H 0.504426 0.431232 0.628991 0.065 Uiso 1 1 calc R U . . .
C7 C 0.44821(15) 0.21477(16) 0.58632(11) 0.0489(6) Uani 1 1 d . . . . .
C8 C 0.53592(15) 0.21257(16) 0.55578(11) 0.0455(6) Uani 1 1 d . . . . .
C9 C 0.61522(14) 0.29257(17) 0.59145(10) 0.0452(6) Uani 1 1 d . . . . .
C10 C 0.65462(16) 0.2901(2) 0.66673(12) 0.0572(7) Uani 1 1 d . . . . .
C11 C 0.73027(18) 0.3623(3) 0.69461(14) 0.0716(8) Uani 1 1 d . . . . .
H11 H 0.756857 0.361911 0.744235 0.086 Uiso 1 1 calc R U . . .
C12 C 0.76682(18) 0.4333(2) 0.65253(15) 0.0718(8) Uani 1 1 d . . . . .
H12 H 0.816700 0.480384 0.673374 0.086 Uiso 1 1 calc R U . . .
C13 C 0.72910(16) 0.4343(2) 0.57906(14) 0.0638(7) Uani 1 1 d . . . . .
H13 H 0.753848 0.480687 0.549275 0.077 Uiso 1 1 calc R U . . .
C14 C 0.65358(14) 0.36498(18) 0.55018(12) 0.0498(6) Uani 1 1 d . . . . .
H14 H 0.627396 0.367308 0.500522 0.060 Uiso 1 1 calc R U . . .
C15 C 0.6211(2) 0.2129(3) 0.71691(14) 0.0890(10) Uani 1 1 d . . . . .
H15A H 0.613993 0.136919 0.697461 0.133 Uiso 1 1 calc R U . . .
H15B H 0.562417 0.239847 0.722173 0.133 Uiso 1 1 calc R U . . .
H15C H 0.665280 0.212369 0.763300 0.133 Uiso 1 1 calc R U . . .
C16 C 0.49947(14) 0.23179(16) 0.47340(11) 0.0428(5) Uani 1 1 d . . . . .
C17 C 0.43971(15) 0.32045(18) 0.44348(11) 0.0499(6) Uani 1 1 d . . . . .
H17 H 0.422054 0.373188 0.473736 0.060 Uiso 1 1 calc R U . . .
C18 C 0.40663(16) 0.3310(2) 0.37004(12) 0.0576(7) Uani 1 1 d . . . . .
H18 H 0.365946 0.389931 0.351007 0.069 Uiso 1 1 calc R U . . .
C19 C 0.43314(17) 0.2547(2) 0.32392(12) 0.0632(7) Uani 1 1 d . . . . .
H19 H 0.409953 0.261314 0.274088 0.076 Uiso 1 1 calc R U . . .
C20 C 0.49398(19) 0.1694(2) 0.35277(13) 0.0672(7) Uani 1 1 d . . . . .
H20 H 0.513662 0.118876 0.322311 0.081 Uiso 1 1 calc R U . . .
C21 C 0.52626(16) 0.15788(19) 0.42645(12) 0.0550(6) Uani 1 1 d . . . . .
H21 H 0.567117 0.098862 0.445080 0.066 Uiso 1 1 calc R U . . .

loop_
_atom_site_aniso_label
_atom_site_aniso_U_11
_atom_site_aniso_U_22
_atom_site_aniso_U_33
_atom_site_aniso_U_23
_atom_site_aniso_U_13
_atom_site_aniso_U_12
O1 0.0755(13) 0.0434(10) 0.1147(15) 0.0043(8) 0.0495(11) -0.0073(8)
O2 0.0627(11) 0.0409(9) 0.0827(11) 0.0116(7) 0.0241(9) 0.0145(7)
C1 0.0417(12) 0.0453(12) 0.0452(11) 0.0020(8) 0.0141(8) -0.0010(9)
C2 0.0460(12) 0.0553(12) 0.0519(12) -0.0027(9) 0.0114(9) -0.0058(10)
C3 0.0391(12) 0.0702(16) 0.0650(14) 0.0041(11) 0.0110(10) 0.0042(11)
C4 0.0537(14) 0.0604(14) 0.0709(15) 0.0031(11) 0.0230(12) 0.0143(12)
C5 0.0593(15) 0.0464(13) 0.0815(16) -0.0125(11) 0.0221(12) -0.0041(11)
C6 0.0404(12) 0.0501(13) 0.0755(15) -0.0051(10) 0.0196(10) -0.0026(10)
C7 0.0482(13) 0.0417(12) 0.0578(13) 0.0030(9) 0.0155(10) -0.0022(9)
C8 0.0473(12) 0.0365(11) 0.0543(12) 0.0033(8) 0.0162(10) 0.0061(9)
C9 0.0376(12) 0.0489(12) 0.0487(12) 0.0031(9) 0.0102(9) 0.0099(9)
C10 0.0457(13) 0.0758(16) 0.0494(12) 0.0054(10) 0.0109(10) 0.0161(11)
C11 0.0515(15) 0.096(2) 0.0557(14) -0.0109(13) -0.0065(12) 0.0172(14)
C12 0.0474(15) 0.0840(19) 0.0767(17) -0.0184(14) 0.0026(13) 0.0011(13)
C13 0.0481(14) 0.0633(14) 0.0761(16) -0.0009(12) 0.0091(12) -0.0071(11)
C14 0.0411(12) 0.0521(12) 0.0540(12) 0.0011(9) 0.0080(9) -0.0021(10)
C15 0.085(2) 0.126(3) 0.0572(15) 0.0245(15) 0.0208(14) 0.0122(18)
C16 0.0355(10) 0.0399(10) 0.0539(12) -0.0022(8) 0.0133(9) -0.0044(8)
C17 0.0475(13) 0.0480(12) 0.0546(12) -0.0017(9) 0.0138(10) 0.0021(10)
C18 0.0501(14) 0.0629(15) 0.0560(13) 0.0072(10) 0.0070(10) 0.0003(11)
C19 0.0572(15) 0.0776(17) 0.0521(13) -0.0065(11) 0.0091(11) -0.0165(13)
C20 0.0727(18) 0.0674(16) 0.0663(16) -0.0197(12) 0.0267(13) -0.0085(14)
C21 0.0563(14) 0.0464(12) 0.0645(14) -0.0086(10) 0.0195(11) 0.0013(11)

loop_
_atom_type_symbol
_atom_type_description
_atom_type_scat_dispersion_real
_atom_type_scat_dispersion_imag
_atom_type_scat_source
C C 0.0033 0.0016 'International Tables Vol C Tables 4.2.6.8 and 6.1.1.4'
H H 0.0000 0.0000 'International Tables Vol C Tables 4.2.6.8 and 6.1.1.4'
O O 0.0106 0.0060 'International Tables Vol C Tables 4.2.6.8 and 6.1.1.4'

loop_
_geom_angle_atom_site_label_1
_geom_angle_atom_site_label_2
_geom_angle_atom_site_label_3
_geom_angle
_geom_angle_site_symmetry_1
_geom_angle_site_symmetry_3
_geom_angle_publ_flag
C8 O2 H2 109.5 . . ?
C2 C1 C7 117.20(18) . . ?
C6 C1 C2 117.88(19) . . ?
C6 C1 C7 124.9(2) . . ?
C1 C2 H2A 119.2 . . ?
C3 C2 C1 121.5(2) . . ?
C3 C2 H2A 119.2 . . ?
C2 C3 H3 120.1 . . ?
C4 C3 C2 119.8(2) . . ?
C4 C3 H3 120.1 . . ?
C3 C4 H4 120.1 . . ?
C3 C4 C5 119.8(2) . . ?
C5 C4 H4 120.1 . . ?
C4 C5 H5 119.7 . . ?
C6 C5 C4 120.7(2) . . ?
C6 C5 H5 119.7 . . ?
C1 C6 H6 119.8 . . ?
C5 C6 C1 120.3(2) . . ?
C5 C6 H6 119.8 . . ?
O1 C7 C1 119.0(2) . . ?
O1 C7 C8 115.70(18) . . ?
C1 C7 C8 125.08(16) . . ?
O2 C8 C7 106.76(16) . . ?
O2 C8 C9 105.25(16) . . ?
O2 C8 C16 108.82(17) . . ?
C9 C8 C7 116.73(17) . . ?
C9 C8 C16 113.29(17) . . ?
C16 C8 C7 105.65(16) . . ?
C10 C9 C8 121.06(19) . . ?
C14 C9 C8 120.66(18) . . ?
C14 C9 C10 118.19(19) . . ?
C9 C10 C15 123.2(2) . . ?
C11 C10 C9 117.4(2) . . ?
C11 C10 C15 119.4(2) . . ?
C10 C11 H11 118.4 . . ?
C12 C11 C10 123.2(2) . . ?
C12 C11 H11 118.4 . . ?
C11 C12 H12 120.4 . . ?
C11 C12 C13 119.2(2) . . ?
C13 C12 H12 120.4 . . ?
C12 C13 H13 120.6 . . ?
C12 C13 C14 118.7(2) . . ?
C14 C13 H13 120.6 . . ?
C9 C14 C13 123.2(2) . . ?
C9 C14 H14 118.4 . . ?
C13 C14 H14 118.4 . . ?
C10 C15 H15A 109.5 . . ?
C10 C15 H15B 109.5 . . ?
C10 C15 H15C 109.5 . . ?
H15A C15 H15B 109.5 . . ?
H15A C15 H15C 109.5 . . ?
H15B C15 H15C 109.5 . . ?
C17 C16 C8 123.22(19) . . ?
C21 C16 C8 119.20(18) . . ?
C21 C16 C17 117.6(2) . . ?
C16 C17 H17 119.6 . . ?
C18 C17 C16 120.8(2) . . ?
C18 C17 H17 119.6 . . ?
C17 C18 H18 119.7 . . ?
C17 C18 C19 120.6(2) . . ?
C19 C18 H18 119.7 . . ?
C18 C19 H19 120.5 . . ?
C20 C19 C18 118.9(2) . . ?
C20 C19 H19 120.5 . . ?
C19 C20 H20 119.8 . . ?
C19 C20 C21 120.5(2) . . ?
C21 C20 H20 119.8 . . ?
C16 C21 H21 119.2 . . ?
C20 C21 C16 121.5(2) . . ?
C20 C21 H21 119.2 . . ?

loop_
_geom_bond_atom_site_label_1
_geom_bond_atom_site_label_2
_geom_bond_distance
_geom_bond_site_symmetry_2
_geom_bond_publ_flag
O1 C7 1.219(2) . ?
O2 H2 0.8200 . ?
O2 C8 1.422(2) . ?
C1 C2 1.396(3) . ?
C1 C6 1.390(3) . ?
C1 C7 1.479(3) . ?
C2 H2A 0.9300 . ?
C2 C3 1.372(3) . ?
C3 H3 0.9300 . ?
C3 C4 1.370(3) . ?
C4 H4 0.9300 . ?
C4 C5 1.381(4) . ?
C5 H5 0.9300 . ?
C5 C6 1.375(3) . ?
C6 H6 0.9300 . ?
C7 C8 1.565(3) . ?
C8 C9 1.526(3) . ?
C8 C16 1.546(3) . ?
C9 C10 1.409(3) . ?
C9 C14 1.380(3) . ?
C10 C11 1.402(4) . ?
C10 C15 1.496(4) . ?
C11 H11 0.9300 . ?
C11 C12 1.365(4) . ?
C12 H12 0.9300 . ?
C12 C13 1.373(3) . ?
C13 H13 0.9300 . ?
C13 C14 1.384(3) . ?
C14 H14 0.9300 . ?
C15 H15A 0.9600 . ?
C15 H15B 0.9600 . ?
C15 H15C 0.9600 . ?
C16 C17 1.393(3) . ?
C16 C21 1.379(3) . ?
C17 H17 0.9300 . ?
C17 C18 1.370(3) . ?
C18 H18 0.9300 . ?
C18 C19 1.383(3) . ?
C19 H19 0.9300 . ?
C19 C20 1.367(4) . ?
C20 H20 0.9300 . ?
C20 C21 1.374(3) . ?
C21 H21 0.9300 . ?

loop_
_geom_torsion_atom_site_label_1
_geom_torsion_atom_site_label_2
_geom_torsion_atom_site_label_3
_geom_torsion_atom_site_label_4
_geom_torsion
_geom_torsion_site_symmetry_1
_geom_torsion_site_symmetry_2
_geom_torsion_site_symmetry_3
_geom_torsion_site_symmetry_4
_geom_torsion_publ_flag
O1 C7 C8 O2 -18.1(3) . . . . ?
O1 C7 C8 C9 -135.4(2) . . . . ?
O1 C7 C8 C16 97.7(2) . . . . ?
O2 C8 C9 C10 -63.7(2) . . . . ?
O2 C8 C9 C14 112.8(2) . . . . ?
O2 C8 C16 C17 164.56(18) . . . . ?
O2 C8 C16 C21 -15.0(3) . . . . ?
C1 C2 C3 C4 -1.7(3) . . . . ?
C1 C7 C8 O2 166.74(18) . . . . ?
C1 C7 C8 C9 49.4(3) . . . . ?
C1 C7 C8 C16 -77.5(2) . . . . ?
C2 C1 C6 C5 0.5(3) . . . . ?
C2 C1 C7 O1 -28.6(3) . . . . ?
C2 C1 C7 C8 146.49(19) . . . . ?
C2 C3 C4 C5 0.2(4) . . . . ?
C3 C4 C5 C6 1.5(4) . . . . ?
C4 C5 C6 C1 -1.9(4) . . . . ?
C6 C1 C2 C3 1.3(3) . . . . ?
C6 C1 C7 O1 149.7(2) . . . . ?
C6 C1 C7 C8 -35.2(3) . . . . ?
C7 C1 C2 C3 179.71(19) . . . . ?
C7 C1 C6 C5 -177.8(2) . . . . ?
C7 C8 C9 C10 54.5(2) . . . . ?
C7 C8 C9 C14 -129.1(2) . . . . ?
C7 C8 C16 C17 50.2(2) . . . . ?
C7 C8 C16 C21 -129.33(19) . . . . ?
C8 C9 C10 C11 176.8(2) . . . . ?
C8 C9 C10 C15 -1.6(3) . . . . ?
C8 C9 C14 C13 -176.0(2) . . . . ?
C8 C16 C17 C18 -177.43(19) . . . . ?
C8 C16 C21 C20 178.3(2) . . . . ?
C9 C8 C16 C17 -78.7(2) . . . . ?
C9 C8 C16 C21 101.7(2) . . . . ?
C9 C10 C11 C12 -0.3(4) . . . . ?
C10 C9 C14 C13 0.6(3) . . . . ?
C10 C11 C12 C13 -0.6(4) . . . . ?
C11 C12 C13 C14 1.5(4) . . . . ?
C12 C13 C14 C9 -1.5(4) . . . . ?
C14 C9 C10 C11 0.3(3) . . . . ?
C14 C9 C10 C15 -178.2(2) . . . . ?
C15 C10 C11 C12 178.3(3) . . . . ?
C16 C8 C9 C10 177.54(17) . . . . ?
C16 C8 C9 C14 -6.0(3) . . . . ?
C16 C17 C18 C19 -1.1(3) . . . . ?
C17 C16 C21 C20 -1.3(3) . . . . ?
C17 C18 C19 C20 -0.9(4) . . . . ?
C18 C19 C20 C21 1.8(4) . . . . ?
C19 C20 C21 C16 -0.7(4) . . . . ?
C21 C16 C17 C18 2.1(3) . . . . ?
